data_1508025
loop_
_publ_author_name
'Gong, Han-Yuan'
'Rambo, Brett M.'
'Karnas, Elizabeth'
'Lynch, Vincent M.'
'Sessler, Jonathan L.'

_publ_section_title
;
 A 'Texas-sized' molecular box that forms an anion-induced supramolecular
 necklace.
;
_journal_issue 5
_journal_name_full 'Nature chemistry'
_journal_page_first 406
_journal_page_last 409
_journal_paper_doi 10.1038/nchem.597
_journal_volume 2
_journal_year 2010
_chemical_formula_moiety 'C38 H34 N10 4+. 4 P F6 1-, C2 H3 N'
_chemical_formula_sum 'C40 H37 F24 N11 P4'
_chemical_formula_weight 1251.69
_chemical_name_common
;
cyclo[2](2,6-di(1H-imidazol-1-yl)pyridine)[2](1,4-dimethylenebenzene) hexafluorophosphate with "boat" conformation_CH3CN 
;
_chemical_name_systematic
;
 ?
;
_space_group_IT_number 2
_symmetry_cell_setting triclinic
_symmetry_space_group_name_Hall '-P 1'
_symmetry_space_group_name_H-M 'P -1'
_atom_sites_solution_hydrogens geom
_atom_sites_solution_primary direct
_atom_sites_solution_secondary difmap
_audit_creation_method SHELXL-97
_cell_angle_alpha 64.702(2)
_cell_angle_beta 86.784(2)
_cell_angle_gamma 77.402(2)
_cell_formula_units_Z 2
_cell_length_a 12.2809(7)
_cell_length_b 14.7942(9)
_cell_length_c 15.6032(10)
_cell_measurement_reflns_used 12726
_cell_measurement_temperature 203(2)
_cell_measurement_theta_max 25.00
_cell_measurement_theta_min 2.28
_cell_volume 2499.1(3)
_computing_cell_refinement 'Collect software, Nonius B.V. 1998'
_computing_data_collection 'Collect software, Nonius B.V. 1998'
_computing_data_reduction
;
DENZO and Scalepack (Otwinoski and Minor, 1997)
;
_computing_molecular_graphics 'XP SHELXTL/PC, Siemens Analytical'
_computing_structure_refinement 'XL SHELXTL/PC, Siemens Analytical'
_computing_structure_solution
;

SIR97 - Altomare A., Burla M.C., Camalli M., Cascarano G.L., Giacovazzo C., 
Guagliardi A., Moliterni A.G.G., Polidori G.,Spagna R.
;
_diffrn_ambient_temperature 203(2)
_diffrn_measured_fraction_theta_full 0.793
_diffrn_measured_fraction_theta_max 2.28
_diffrn_measurement_device_type 'Nonius Kappa CCD'
_diffrn_measurement_method \w-scans
_diffrn_radiation_monochromator graphite
_diffrn_radiation_source 'fine-focus sealed tube'
_diffrn_radiation_type MoK\a
_diffrn_radiation_wavelength 0.71070
_diffrn_reflns_av_R_equivalents 0.0000
_diffrn_reflns_av_sigmaI/netI 0.1248
_diffrn_reflns_limit_h_max 14
_diffrn_reflns_limit_h_min -14
_diffrn_reflns_limit_k_max 17
_diffrn_reflns_limit_k_min -17
_diffrn_reflns_limit_l_max 18
_diffrn_reflns_limit_l_min -18
_diffrn_reflns_number 12726
_diffrn_reflns_theta_full 25.00
_diffrn_reflns_theta_max 25.00
_diffrn_reflns_theta_min 2.28
_exptl_absorpt_coefficient_mu 0.286
_exptl_absorpt_correction_T_max 0.98
_exptl_absorpt_correction_T_min 0.86
_exptl_absorpt_correction_type multi-scan
_exptl_absorpt_process_details
;
DENZO and Scalepack (Otwinoski and Minor, 1997)
;
_exptl_crystal_colour colorless
_exptl_crystal_density_diffrn 1.663
_exptl_crystal_density_method 'not measured'
_exptl_crystal_description needles
_exptl_crystal_F_000 1260
_exptl_crystal_size_max 0.29
_exptl_crystal_size_mid 0.13
_exptl_crystal_size_min 0.06
_refine_diff_density_max 0.582
_refine_diff_density_min -0.386
_refine_diff_density_rms 0.084
_refine_ls_extinction_method none
_refine_ls_goodness_of_fit_ref 1.167
_refine_ls_hydrogen_treatment constr
_refine_ls_matrix_type fullcycle
_refine_ls_number_parameters 714
_refine_ls_number_reflns 12733
_refine_ls_number_restraints 0
_refine_ls_restrained_S_all 1.167
_refine_ls_R_factor_all 0.1690
_refine_ls_R_factor_gt 0.0864
_refine_ls_shift/su_max 0.051
_refine_ls_shift/su_mean 0.001
_refine_ls_structure_factor_coef Fsqd
_refine_ls_weighting_details 'calc w=1/[\s^2^(Fo^2^)+(0.0449P)^2^+2.2535P] where P=(Fo^2^+2Fc^2^)/3'
_refine_ls_weighting_scheme calc
_refine_ls_wR_factor_gt 0.1762
_refine_ls_wR_factor_ref 0.2109
_reflns_number_gt 7002
_reflns_number_total 8830
_reflns_threshold_expression >2sigma(I)
_cod_data_source_file nchem.597-s3.cif
_cod_data_source_block mac12
_cod_depositor_comments
;
The following automatic conversions were performed:

'_symmetry_cell_setting' value 'Triclinic' changed to 'triclinic'
according to /home/saulius/struct/CIF-dictionaries/cif_core.dic
dictionary named 'cif_core.dic' version 2.4.1 from 2010-06-29.

Automatic conversion script
Id: cif_fix_values 1891 2012-01-12 08:04:46Z andrius 
;
_cod_original_sg_symbol_H-M P-1
_cod_database_code 1508025

loop_
_symmetry_equiv_pos_as_xyz
'x, y, z'
'-x, -y, -z'

loop_
_atom_site_label
_atom_site_type_symbol
_atom_site_fract_x
_atom_site_fract_y
_atom_site_fract_z
_atom_site_U_iso_or_equiv
_atom_site_adp_type
_atom_site_occupancy
_atom_site_symmetry_multiplicity
_atom_site_calc_flag
_atom_site_refinement_flags
P1A P 0.50061(13) 0.69083(12) 0.63915(10) 0.0471(4) Uani 1 1 d .
F1A F 0.5211(3) 0.5833(3) 0.6354(3) 0.1016(14) Uani 1 1 d .
F2A F 0.4083(3) 0.7299(3) 0.5559(3) 0.0981(13) Uani 1 1 d .
F3A F 0.4827(4) 0.8002(3) 0.6357(3) 0.1087(15) Uani 1 1 d .
F4A F 0.5932(4) 0.6538(3) 0.7182(3) 0.1179(18) Uani 1 1 d .
F5A F 0.4116(4) 0.6570(4) 0.7132(3) 0.1153(17) Uani 1 1 d .
F6A F 0.5897(3) 0.7241(4) 0.5599(3) 0.1097(15) Uani 1 1 d .
P1B P 0.16654(12) 0.25661(11) 0.70202(11) 0.0463(4) Uani 1 1 d .
F1B F 0.0587(3) 0.3060(3) 0.6295(3) 0.0807(12) Uani 1 1 d .
F2B F 0.1680(3) 0.3645(3) 0.6984(3) 0.0839(12) Uani 1 1 d .
F3B F 0.2744(3) 0.2078(3) 0.7716(2) 0.0779(11) Uani 1 1 d .
F4B F 0.1665(3) 0.1488(3) 0.7054(3) 0.0814(11) Uani 1 1 d .
F5B F 0.2447(3) 0.2776(3) 0.6143(2) 0.0655(9) Uani 1 1 d .
F6B F 0.0874(3) 0.2390(4) 0.7862(3) 0.1085(15) Uani 1 1 d .
P1C P 0.85279(12) 1.05351(12) 0.70840(11) 0.0517(4) Uani 1 1 d .
F1C F 0.7443(3) 1.0406(3) 0.7699(2) 0.0771(11) Uani 1 1 d .
F2C F 0.8418(3) 1.1640(3) 0.7038(3) 0.0859(12) Uani 1 1 d .
F3C F 0.9607(3) 1.0677(3) 0.6464(3) 0.0839(12) Uani 1 1 d .
F4C F 0.8624(3) 0.9432(3) 0.7135(4) 0.1134(17) Uani 1 1 d .
F5C F 0.7747(3) 1.1029(3) 0.6153(2) 0.0797(11) Uani 1 1 d .
F6C F 0.9285(3) 1.0072(3) 0.8018(3) 0.1122(15) Uani 1 1 d .
P1D P 0.23332(14) 0.37520(13) 0.98791(11) 0.0567(5) Uani 1 1 d .
F1D F 0.1913(4) 0.4102(4) 0.8836(3) 0.1330(18) Uani 1 1 d .
F2D F 0.3316(5) 0.4287(5) 0.9427(5) 0.189(3) Uani 1 1 d .
F3D F 0.2764(5) 0.3450(4) 1.0899(3) 0.151(2) Uani 1 1 d .
F4D F 0.1347(5) 0.3298(5) 1.0250(5) 0.212(3) Uani 1 1 d .
F5D F 0.3100(4) 0.2785(4) 0.9910(4) 0.158(2) Uani 1 1 d .
F6D F 0.1681(6) 0.4784(4) 0.9810(4) 0.198(3) Uani 1 1 d .
N1 N 0.7366(3) 0.8258(3) 0.6407(3) 0.0405(11) Uani 1 1 d .
N2 N 0.6083(3) 0.9567(3) 0.6543(3) 0.0432(11) Uani 1 1 d .
N3 N 0.5166(3) 0.9526(3) 0.7772(3) 0.0473(11) Uani 1 1 d .
N4 N 0.1167(3) 0.7314(3) 0.7482(3) 0.0477(11) Uani 1 1 d .
N5 N 0.1578(3) 0.6887(3) 0.6326(3) 0.0430(11) Uani 1 1 d .
N6 N 0.2783(3) 0.5431(3) 0.6337(3) 0.0426(11) Uani 1 1 d .
N7 N 0.4059(3) 0.3989(3) 0.6478(3) 0.0395(10) Uani 1 1 d .
N8 N 0.5058(3) 0.2873(3) 0.7729(3) 0.0468(11) Uani 1 1 d .
N9 N 0.9057(3) 0.5311(3) 0.7541(3) 0.0489(12) Uani 1 1 d .
N10 N 0.8556(3) 0.6824(3) 0.6384(3) 0.0409(11) Uani 1 1 d .
C1 C 0.8059(4) 0.7885(4) 0.5895(4) 0.0377(12) Uani 1 1 d .
C2 C 0.8277(4) 0.8438(4) 0.4959(4) 0.0507(15) Uani 1 1 d .
H2A H 0.8777 0.8137 0.4628 0.061 Uiso 1 1 calc R
C3 C 0.7729(4) 0.9451(4) 0.4530(4) 0.0513(15) Uani 1 1 d .
H3A H 0.7865 0.9859 0.3897 0.062 Uiso 1 1 calc R
C4 C 0.6976(4) 0.9871(4) 0.5029(4) 0.0496(14) Uani 1 1 d .
H4A H 0.6579 1.0556 0.4749 0.059 Uiso 1 1 calc R
C5 C 0.6842(4) 0.9225(4) 0.5963(4) 0.0432(13) Uani 1 1 d .
C6 C 0.5974(4) 0.9000(4) 0.7466(3) 0.0448(13) Uani 1 1 d .
H6A H 0.6399 0.8342 0.7833 0.054 Uiso 1 1 calc R
C7 C 0.4730(4) 1.0450(4) 0.7035(4) 0.0504(14) Uani 1 1 d .
H7A H 0.4139 1.0961 0.7062 0.060 Uiso 1 1 calc R
C8 C 0.5305(4) 1.0486(4) 0.6274(4) 0.0527(15) Uani 1 1 d .
H8A H 0.5202 1.1034 0.5667 0.063 Uiso 1 1 calc R
C9 C 0.4734(5) 0.9110(5) 0.8739(4) 0.0552(16) Uani 1 1 d .
H9A H 0.4471 0.9663 0.8939 0.066 Uiso 1 1 calc R
H9B H 0.5330 0.8603 0.9190 0.066 Uiso 1 1 calc R
C10 C 0.3792(5) 0.8622(4) 0.8728(4) 0.0442(14) Uani 1 1 d .
C11 C 0.3995(5) 0.7612(4) 0.8856(4) 0.0520(15) Uani 1 1 d .
H11A H 0.4731 0.7222 0.8990 0.062 Uiso 1 1 calc R
C12 C 0.3155(5) 0.7168(4) 0.8791(4) 0.0538(16) Uani 1 1 d .
H12A H 0.3318 0.6482 0.8880 0.065 Uiso 1 1 calc R
C13 C 0.2063(5) 0.7728(4) 0.8595(4) 0.0479(15) Uani 1 1 d .
C14 C 0.1844(5) 0.8734(4) 0.8489(4) 0.0559(16) Uani 1 1 d .
H14A H 0.1108 0.9121 0.8367 0.067 Uiso 1 1 calc R
C15 C 0.2698(5) 0.9161(4) 0.8560(4) 0.0526(15) Uani 1 1 d .
H15A H 0.2535 0.9840 0.8493 0.063 Uiso 1 1 calc R
C16 C 0.1127(5) 0.7274(5) 0.8451(4) 0.0583(16) Uani 1 1 d .
H16A H 0.1214 0.6562 0.8925 0.070 Uiso 1 1 calc R
H16B H 0.0404 0.7662 0.8530 0.070 Uiso 1 1 calc R
C17 C 0.1632(4) 0.6532(4) 0.7280(4) 0.0442(13) Uani 1 1 d .
H17A H 0.1940 0.5860 0.7719 0.053 Uiso 1 1 calc R
C18 C 0.0823(4) 0.8170(4) 0.6651(4) 0.0545(15) Uani 1 1 d .
H18A H 0.0462 0.8822 0.6600 0.065 Uiso 1 1 calc R
C19 C 0.1089(5) 0.7915(4) 0.5931(4) 0.0540(15) Uani 1 1 d .
H19A H 0.0967 0.8352 0.5281 0.065 Uiso 1 1 calc R
C20 C 0.2035(4) 0.6287(4) 0.5819(4) 0.0438(13) Uani 1 1 d .
C21 C 0.1723(4) 0.6588(4) 0.4887(4) 0.0511(15) Uani 1 1 d .
H21A H 0.1186 0.7189 0.4554 0.061 Uiso 1 1 calc R
C22 C 0.2241(5) 0.5963(4) 0.4460(4) 0.0533(15) Uani 1 1 d .
H22A H 0.2057 0.6140 0.3824 0.064 Uiso 1 1 calc R
C23 C 0.3023(4) 0.5082(4) 0.4965(4) 0.0536(15) Uani 1 1 d .
H23A H 0.3383 0.4648 0.4689 0.064 Uiso 1 1 calc R
C24 C 0.3252(4) 0.4871(4) 0.5895(4) 0.0432(13) Uani 1 1 d .
C25 C 0.4214(4) 0.3675(4) 0.7404(4) 0.0503(14) Uani 1 1 d .
H25A H 0.3790 0.3976 0.7772 0.060 Uiso 1 1 calc R
C26 C 0.5475(5) 0.2671(4) 0.6975(4) 0.0588(16) Uani 1 1 d .
H26A H 0.6083 0.2148 0.7000 0.071 Uiso 1 1 calc R
C27 C 0.4854(4) 0.3360(4) 0.6199(5) 0.0530(15) Uani 1 1 d .
H27A H 0.4941 0.3406 0.5580 0.064 Uiso 1 1 calc R
C28 C 0.5580(5) 0.2395(4) 0.8691(4) 0.0558(16) Uani 1 1 d .
H28A H 0.5870 0.1662 0.8881 0.067 Uiso 1 1 calc R
H28B H 0.5022 0.2473 0.9143 0.067 Uiso 1 1 calc R
C29 C 0.6508(4) 0.2892(4) 0.8705(4) 0.0423(14) Uani 1 1 d .
C30 C 0.6290(5) 0.3853(4) 0.8703(4) 0.0563(16) Uani 1 1 d .
H30A H 0.5550 0.4174 0.8739 0.068 Uiso 1 1 calc R
C31 C 0.7135(5) 0.4342(4) 0.8650(4) 0.0520(15) Uani 1 1 d .
H31A H 0.6972 0.4997 0.8642 0.062 Uiso 1 1 calc R
C32 C 0.8217(5) 0.3880(4) 0.8607(4) 0.0441(14) Uani 1 1 d .
C33 C 0.8457(4) 0.2904(4) 0.8650(4) 0.0521(16) Uani 1 1 d .
H33A H 0.9202 0.2575 0.8644 0.063 Uiso 1 1 calc R
C34 C 0.7603(5) 0.2411(4) 0.8702(4) 0.0544(16) Uani 1 1 d .
H34A H 0.7770 0.1745 0.8734 0.065 Uiso 1 1 calc R
C35 C 0.9144(5) 0.4443(4) 0.8501(4) 0.0531(16) Uani 1 1 d .
H35A H 0.9091 0.4704 0.8987 0.064 Uiso 1 1 calc R
H35B H 0.9870 0.3971 0.8593 0.064 Uiso 1 1 calc R
C36 C 0.8561(4) 0.6274(4) 0.7326(4) 0.0476(14) Uani 1 1 d .
H36A H 0.8260 0.6533 0.7764 0.057 Uiso 1 1 calc R
C37 C 0.9048(4) 0.6157(4) 0.5995(4) 0.0513(15) Uani 1 1 d .
H37A H 0.9146 0.6328 0.5347 0.062 Uiso 1 1 calc R
C38 C 0.9363(4) 0.5221(5) 0.6712(4) 0.0576(16) Uani 1 1 d .
H38A H 0.9724 0.4619 0.6659 0.069 Uiso 1 1 calc R
N1E N 0.6510(7) 0.9752(5) 0.9835(5) 0.108(2) Uani 1 1 d .
C2E C 0.7394(8) 0.9441(6) 0.9923(5) 0.081(2) Uani 1 1 d .
C3E C 0.8577(8) 0.9006(8) 1.0029(7) 0.171(5) Uani 1 1 d .
H3E1 H 0.8705 0.8276 1.0431 0.257 Uiso 1 1 calc R
H3E2 H 0.8948 0.9329 1.0317 0.257 Uiso 1 1 calc R
H3E3 H 0.8874 0.9118 0.9411 0.257 Uiso 1 1 calc R

loop_
_atom_site_aniso_label
_atom_site_aniso_U_11
_atom_site_aniso_U_22
_atom_site_aniso_U_33
_atom_site_aniso_U_23
_atom_site_aniso_U_13
_atom_site_aniso_U_12
P1A 0.0501(9) 0.0455(9) 0.0460(9) -0.0178(8) -0.0024(8) -0.0133(7)
F1A 0.105(3) 0.073(3) 0.147(4) -0.065(3) 0.015(3) -0.023(2)
F2A 0.086(3) 0.100(3) 0.096(3) -0.021(2) -0.033(2) -0.030(2)
F3A 0.120(4) 0.065(3) 0.155(4) -0.058(3) -0.028(3) -0.015(3)
F4A 0.123(4) 0.099(3) 0.093(3) 0.019(3) -0.064(3) -0.058(3)
F5A 0.119(4) 0.201(5) 0.099(3) -0.105(3) 0.064(3) -0.106(4)
F6A 0.102(3) 0.162(4) 0.100(3) -0.068(3) 0.040(3) -0.081(3)
P1B 0.0395(9) 0.0447(10) 0.0545(10) -0.0233(8) 0.0061(8) -0.0049(7)
F1B 0.057(2) 0.087(3) 0.097(3) -0.044(2) -0.017(2) 0.002(2)
F2B 0.075(3) 0.060(3) 0.133(4) -0.061(3) 0.005(2) -0.003(2)
F3B 0.062(2) 0.090(3) 0.074(2) -0.038(2) -0.0128(19) 0.008(2)
F4B 0.103(3) 0.043(2) 0.095(3) -0.023(2) -0.005(2) -0.021(2)
F5B 0.061(2) 0.079(2) 0.060(2) -0.030(2) 0.0224(17) -0.0237(19)
F6B 0.082(3) 0.184(5) 0.085(3) -0.076(3) 0.047(2) -0.050(3)
P1C 0.0418(9) 0.0492(10) 0.0590(10) -0.0220(8) -0.0004(8) -0.0011(8)
F1C 0.049(2) 0.089(3) 0.077(2) -0.025(2) 0.0147(18) -0.0062(19)
F2C 0.094(3) 0.071(3) 0.112(3) -0.060(3) 0.004(2) -0.012(2)
F3C 0.058(2) 0.108(3) 0.101(3) -0.059(3) 0.029(2) -0.024(2)
F4C 0.092(3) 0.064(3) 0.197(5) -0.073(3) 0.040(3) -0.014(2)
F5C 0.074(2) 0.101(3) 0.056(2) -0.023(2) -0.0138(19) -0.021(2)
F6C 0.067(3) 0.148(4) 0.076(3) -0.005(3) -0.026(2) -0.016(3)
P1D 0.0540(10) 0.0561(11) 0.0545(11) -0.0250(9) -0.0007(8) 0.0031(8)
F1D 0.128(4) 0.174(5) 0.094(3) -0.062(3) -0.034(3) -0.006(4)
F2D 0.165(6) 0.193(6) 0.215(7) -0.055(5) 0.026(5) -0.120(5)
F3D 0.170(5) 0.180(5) 0.089(4) -0.075(4) -0.045(3) 0.042(4)
F4D 0.108(4) 0.228(7) 0.202(7) 0.027(5) 0.014(4) -0.096(5)
F5D 0.159(5) 0.121(4) 0.181(5) -0.093(4) -0.033(4) 0.069(4)
F6D 0.303(8) 0.098(4) 0.140(5) -0.057(4) -0.005(5) 0.083(5)
N1 0.036(2) 0.035(3) 0.055(3) -0.024(2) 0.005(2) -0.008(2)
N2 0.040(3) 0.030(3) 0.055(3) -0.016(2) -0.004(2) 0.001(2)
N3 0.038(2) 0.051(3) 0.059(3) -0.032(2) 0.004(2) -0.004(2)
N4 0.042(3) 0.051(3) 0.061(3) -0.035(3) 0.013(2) -0.010(2)
N5 0.036(2) 0.033(3) 0.060(3) -0.022(2) -0.003(2) -0.001(2)
N6 0.037(2) 0.038(3) 0.055(3) -0.024(2) 0.001(2) -0.004(2)
N7 0.036(2) 0.035(3) 0.049(3) -0.023(2) -0.001(2) 0.001(2)
N8 0.038(3) 0.029(3) 0.065(3) -0.015(2) 0.000(2) -0.001(2)
N9 0.041(3) 0.044(3) 0.063(3) -0.027(2) -0.005(2) 0.000(2)
N10 0.039(2) 0.036(3) 0.046(3) -0.017(2) 0.006(2) -0.008(2)
C1 0.034(3) 0.031(3) 0.050(4) -0.018(3) -0.002(2) -0.008(2)
C2 0.053(4) 0.050(4) 0.053(4) -0.028(3) 0.007(3) -0.006(3)
C3 0.058(4) 0.048(4) 0.044(3) -0.015(3) 0.009(3) -0.016(3)
C4 0.057(4) 0.029(3) 0.058(4) -0.015(3) -0.003(3) -0.006(3)
C5 0.046(3) 0.034(3) 0.060(4) -0.028(3) 0.004(3) -0.013(3)
C6 0.044(3) 0.035(3) 0.047(3) -0.014(3) -0.002(3) 0.001(2)
C7 0.040(3) 0.035(3) 0.073(4) -0.026(3) 0.005(3) 0.004(3)
C8 0.048(3) 0.030(3) 0.069(4) -0.012(3) 0.000(3) -0.006(3)
C9 0.052(4) 0.069(4) 0.058(4) -0.042(4) 0.003(3) -0.008(3)
C10 0.048(4) 0.047(4) 0.032(3) -0.018(3) 0.003(3) 0.003(3)
C11 0.048(4) 0.048(4) 0.052(4) -0.020(3) -0.003(3) 0.004(3)
C12 0.072(4) 0.029(3) 0.050(4) -0.017(3) 0.000(3) 0.008(3)
C13 0.058(4) 0.044(4) 0.040(4) -0.018(3) 0.014(3) -0.011(3)
C14 0.044(4) 0.050(4) 0.070(4) -0.032(3) 0.003(3) 0.009(3)
C15 0.052(4) 0.039(4) 0.066(4) -0.026(3) -0.005(3) 0.004(3)
C16 0.060(4) 0.057(4) 0.062(4) -0.031(3) 0.018(3) -0.011(3)
C17 0.044(3) 0.034(3) 0.055(4) -0.021(3) 0.002(3) -0.005(3)
C18 0.053(4) 0.037(3) 0.066(4) -0.020(3) 0.002(3) 0.004(3)
C19 0.050(3) 0.049(4) 0.061(4) -0.025(3) -0.005(3) -0.004(3)
C20 0.036(3) 0.035(3) 0.065(4) -0.026(3) 0.000(3) -0.007(2)
C21 0.053(4) 0.047(4) 0.053(4) -0.021(3) -0.016(3) -0.006(3)
C22 0.070(4) 0.051(4) 0.044(4) -0.022(3) -0.001(3) -0.017(3)
C23 0.052(4) 0.050(4) 0.071(4) -0.037(3) 0.005(3) -0.010(3)
C24 0.042(3) 0.042(3) 0.054(4) -0.025(3) 0.010(3) -0.017(3)
C25 0.040(3) 0.046(3) 0.062(4) -0.023(3) 0.002(3) -0.001(3)
C26 0.044(3) 0.053(4) 0.092(5) -0.048(4) 0.004(3) 0.001(3)
C27 0.042(3) 0.054(4) 0.075(4) -0.043(4) 0.001(3) 0.001(3)
C28 0.047(4) 0.044(4) 0.058(4) -0.009(3) -0.001(3) 0.000(3)
C29 0.039(3) 0.045(4) 0.032(3) -0.010(3) 0.000(3) 0.001(3)
C30 0.036(3) 0.052(4) 0.073(4) -0.028(3) 0.005(3) 0.008(3)
C31 0.052(4) 0.041(4) 0.059(4) -0.025(3) -0.001(3) 0.007(3)
C32 0.053(4) 0.039(3) 0.029(3) -0.008(3) -0.007(3) 0.002(3)
C33 0.034(3) 0.041(4) 0.069(4) -0.022(3) 0.000(3) 0.012(3)
C34 0.048(4) 0.044(4) 0.071(4) -0.030(3) 0.002(3) 0.002(3)
C35 0.055(4) 0.047(4) 0.053(4) -0.019(3) -0.014(3) -0.002(3)
C36 0.047(3) 0.048(4) 0.053(4) -0.029(3) -0.001(3) -0.003(3)
C37 0.048(3) 0.055(4) 0.061(4) -0.038(4) 0.016(3) -0.006(3)
C38 0.052(4) 0.050(4) 0.075(4) -0.035(4) 0.012(3) -0.002(3)
N1E 0.119(6) 0.098(5) 0.106(5) -0.059(4) -0.012(5) 0.013(5)
C2E 0.098(7) 0.069(6) 0.072(5) -0.032(4) -0.007(5) -0.003(5)
C3E 0.128(8) 0.185(10) 0.089(6) 0.005(7) 0.005(6) 0.054(8)

loop_
_atom_type_symbol
_atom_type_description
_atom_type_scat_dispersion_real
_atom_type_scat_dispersion_imag
_atom_type_scat_source
C C 0.0033 0.0016 'International Tables Vol C Tables 4.2.6.8 and 6.1.1.4'
H H 0.0000 0.0000 'International Tables Vol C Tables 4.2.6.8 and 6.1.1.4'
N N 0.0061 0.0033 'International Tables Vol C Tables 4.2.6.8 and 6.1.1.4'
P P 0.1023 0.0942 'International Tables Vol C Tables 4.2.6.8 and 6.1.1.4'
F F 0.0171 0.0103 'International Tables Vol C Tables 4.2.6.8 and 6.1.1.4'

loop_
_geom_angle_atom_site_label_1
_geom_angle_atom_site_label_2
_geom_angle_atom_site_label_3
_geom_angle
F5A P1A F4A 91.7(3)
F5A P1A F3A 94.6(3)
F4A P1A F3A 88.3(3)
F5A P1A F1A 88.8(2)
F4A P1A F1A 93.5(3)
F3A P1A F1A 176.1(2)
F5A P1A F6A 177.4(2)
F4A P1A F6A 90.3(2)
F3A P1A F6A 87.0(3)
F1A P1A F6A 89.6(2)
F5A P1A F2A 89.9(2)
F4A P1A F2A 178.3(2)
F3A P1A F2A 91.5(2)
F1A P1A F2A 86.6(2)
F6A P1A F2A 88.0(2)
F6B P1B F4B 91.9(2)
F6B P1B F2B 88.6(2)
F4B P1B F2B 179.4(2)
F6B P1B F5B 178.3(2)
F4B P1B F5B 89.04(19)
F2B P1B F5B 90.5(2)
F6B P1B F3B 91.9(2)
F4B P1B F3B 90.1(2)
F2B P1B F3B 89.4(2)
F5B P1B F3B 89.50(18)
F6B P1B F1B 89.3(2)
F4B P1B F1B 89.5(2)
F2B P1B F1B 90.9(2)
F5B P1B F1B 89.28(19)
F3B P1B F1B 178.7(2)
F6C P1C F4C 90.7(3)
F6C P1C F2C 89.4(2)
F4C P1C F2C 179.3(2)
F6C P1C F5C 178.2(3)
F4C P1C F5C 90.8(3)
F2C P1C F5C 89.0(2)
F6C P1C F3C 90.1(2)
F4C P1C F3C 91.1(2)
F2C P1C F3C 89.5(2)
F5C P1C F3C 90.8(2)
F6C P1C F1C 90.2(2)
F4C P1C F1C 89.4(2)
F2C P1C F1C 90.0(2)
F5C P1C F1C 89.0(2)
F3C P1C F1C 179.4(2)
F4D P1D F5D 96.4(4)
F4D P1D F6D 90.3(4)
F5D P1D F6D 173.2(4)
F4D P1D F3D 90.9(4)
F5D P1D F3D 88.5(3)
F6D P1D F3D 91.0(3)
F4D P1D F2D 175.9(4)
F5D P1D F2D 85.9(4)
F6D P1D F2D 87.4(4)
F3D P1D F2D 92.5(4)
F4D P1D F1D 90.9(3)
F5D P1D F1D 92.9(3)
F6D P1D F1D 87.4(3)
F3D P1D F1D 177.6(3)
F2D P1D F1D 85.6(3)
C5 N1 C1 116.0(3)
C6 N2 C8 107.8(3)
C6 N2 C5 123.9(3)
C8 N2 C5 128.2(3)
C6 N3 C7 109.5(3)
C6 N3 C9 123.8(3)
C7 N3 C9 126.4(3)
C17 N4 C18 109.2(3)
C17 N4 C16 124.5(3)
C18 N4 C16 126.1(3)
C17 N5 C19 109.2(3)
C17 N5 C20 124.3(3)
C19 N5 C20 126.3(3)
C24 N6 C20 116.0(3)
C25 N7 C27 107.9(3)
C25 N7 C24 124.0(3)
C27 N7 C24 127.9(3)
C25 N8 C26 108.2(3)
C25 N8 C28 125.4(3)
C26 N8 C28 125.6(3)
C36 N9 C38 108.6(3)
C36 N9 C35 125.7(3)
C38 N9 C35 125.3(3)
C36 N10 C37 107.4(3)
C36 N10 C1 124.8(3)
C37 N10 C1 127.7(3)
N1 C1 C2 124.9(4)
N1 C1 N10 114.2(4)
C2 C1 N10 120.9(4)
C3 C2 C1 117.0(5)
C3 C2 H2A 121.5
C1 C2 H2A 121.5
C2 C3 C4 120.3(5)
C2 C3 H3A 119.8
C4 C3 H3A 119.8
C5 C4 C3 116.2(5)
C5 C4 H4A 121.9
C3 C4 H4A 121.9
N1 C5 C4 125.6(4)
N1 C5 N2 113.1(4)
C4 C5 N2 121.3(4)
N3 C6 N2 108.1(4)
N3 C6 H6A 126.0
N2 C6 H6A 126.0
C8 C7 N3 107.0(4)
C8 C7 H7A 126.5
N3 C7 H7A 126.5
C7 C8 N2 107.5(5)
C7 C8 H8A 126.2
N2 C8 H8A 126.2
N3 C9 C10 108.8(4)
N3 C9 H9A 109.9
C10 C9 H9A 109.9
N3 C9 H9B 109.9
C10 C9 H9B 109.9
H9A C9 H9B 108.3
C15 C10 C11 117.5(5)
C15 C10 C9 121.7(5)
C11 C10 C9 120.7(5)
C12 C11 C10 121.8(5)
C12 C11 H11A 119.1
C10 C11 H11A 119.1
C11 C12 C13 120.2(5)
C11 C12 H12A 119.9
C13 C12 H12A 119.9
C12 C13 C14 118.6(6)
C12 C13 C16 121.0(5)
C14 C13 C16 120.4(5)
C15 C14 C13 120.3(5)
C15 C14 H14A 119.9
C13 C14 H14A 119.9
C14 C15 C10 121.7(5)
C14 C15 H15A 119.2
C10 C15 H15A 119.2
N4 C16 C13 109.3(4)
N4 C16 H16A 109.8
C13 C16 H16A 109.8
N4 C16 H16B 109.8
C13 C16 H16B 109.8
H16A C16 H16B 108.3
N4 C17 N5 107.0(4)
N4 C17 H17A 126.5
N5 C17 H17A 126.5
C19 C18 N4 108.0(4)
C19 C18 H18A 126.0
N4 C18 H18A 126.0
C18 C19 N5 106.6(5)
C18 C19 H19A 126.7
N5 C19 H19A 126.7
N6 C20 C21 124.6(4)
N6 C20 N5 113.6(4)
C21 C20 N5 121.8(4)
C20 C21 C22 116.8(5)
C20 C21 H21A 121.6
C22 C21 H21A 121.6
C23 C22 C21 120.4(5)
C23 C22 H22A 119.8
C21 C22 H22A 119.8
C24 C23 C22 116.6(5)
C24 C23 H23A 121.7
C22 C23 H23A 121.7
N6 C24 C23 125.6(5)
N6 C24 N7 113.1(4)
C23 C24 N7 121.3(4)
N8 C25 N7 109.4(4)
N8 C25 H25A 125.3
N7 C25 H25A 125.3
C27 C26 N8 107.3(4)
C27 C26 H26A 126.4
N8 C26 H26A 126.4
C26 C27 N7 107.3(5)
C26 C27 H27A 126.4
N7 C27 H27A 126.4
N8 C28 C29 109.5(4)
N8 C28 H28A 109.8
C29 C28 H28A 109.8
N8 C28 H28B 109.8
C29 C28 H28B 109.8
H28A C28 H28B 108.2
C34 C29 C30 118.6(5)
C34 C29 C28 120.4(5)
C30 C29 C28 120.9(5)
C31 C30 C29 121.1(5)
C31 C30 H30A 119.5
C29 C30 H30A 119.5
C32 C31 C30 120.0(5)
C32 C31 H31A 120.0
C30 C31 H31A 120.0
C31 C32 C33 119.8(6)
C31 C32 C35 119.9(5)
C33 C32 C35 120.3(5)
C32 C33 C34 120.2(5)
C32 C33 H33A 119.9
C34 C33 H33A 119.9
C29 C34 C33 120.2(5)
C29 C34 H34A 119.9
C33 C34 H34A 119.9
N9 C35 C32 110.1(4)
N9 C35 H35A 109.6
C32 C35 H35A 109.6
N9 C35 H35B 109.6
C32 C35 H35B 109.6
H35A C35 H35B 108.2
N9 C36 N10 109.2(3)
N9 C36 H36A 125.4
N10 C36 H36A 125.4
C38 C37 N10 107.7(4)
C38 C37 H37A 126.1
N10 C37 H37A 126.1
C37 C38 N9 107.0(4)
C37 C38 H38A 126.5
N9 C38 H38A 126.5
N1E C2E C3E 178.4(10)
C2E C3E H3E1 109.5
C2E C3E H3E2 109.5
H3E1 C3E H3E2 109.5
C2E C3E H3E3 109.5
H3E1 C3E H3E3 109.5
H3E2 C3E H3E3 109.5

loop_
_geom_bond_atom_site_label_1
_geom_bond_atom_site_label_2
_geom_bond_distance
P1A F5A 1.544(4)
P1A F4A 1.556(4)
P1A F3A 1.562(4)
P1A F1A 1.581(4)
P1A F6A 1.591(4)
P1A F2A 1.595(4)
P1B F6B 1.553(4)
P1B F4B 1.573(3)
P1B F2B 1.577(4)
P1B F5B 1.585(3)
P1B F3B 1.590(3)
P1B F1B 1.615(4)
P1C F6C 1.574(4)
P1C F4C 1.578(4)
P1C F2C 1.582(4)
P1C F5C 1.583(4)
P1C F3C 1.594(4)
P1C F1C 1.595(3)
P1D F4D 1.482(5)
P1D F5D 1.515(4)
P1D F6D 1.523(4)
P1D F3D 1.548(4)
P1D F2D 1.557(5)
P1D F1D 1.562(4)
N1 C5 1.321(5)
N1 C1 1.328(5)
N2 C6 1.338(5)
N2 C8 1.389(5)
N2 C5 1.427(5)
N3 C6 1.322(5)
N3 C7 1.372(5)
N3 C9 1.482(5)
N4 C17 1.328(5)
N4 C18 1.374(5)
N4 C16 1.486(5)
N5 C17 1.351(5)
N5 C19 1.376(6)
N5 C20 1.436(5)
N6 C24 1.315(5)
N6 C20 1.342(5)
N7 C25 1.326(5)
N7 C27 1.382(5)
N7 C24 1.427(5)
N8 C25 1.322(5)
N8 C26 1.379(5)
N8 C28 1.473(6)
N9 C36 1.323(5)
N9 C38 1.379(5)
N9 C35 1.489(5)
N10 C36 1.341(5)
N10 C37 1.384(5)
N10 C1 1.425(5)
C1 C2 1.381(7)
C2 C3 1.378(7)
C2 H2A 0.9400
C3 C4 1.390(7)
C3 H3A 0.9400
C4 C5 1.383(7)
C4 H4A 0.9400
C6 H6A 0.9400
C7 C8 1.334(7)
C7 H7A 0.9400
C8 H8A 0.9400
C9 C10 1.496(7)
C9 H9A 0.9800
C9 H9B 0.9800
C10 C15 1.379(7)
C10 C11 1.387(7)
C11 C12 1.367(7)
C11 H11A 0.9400
C12 C13 1.387(8)
C12 H12A 0.9400
C13 C14 1.390(7)
C13 C16 1.522(7)
C14 C15 1.370(7)
C14 H14A 0.9400
C15 H15A 0.9400
C16 H16A 0.9800
C16 H16B 0.9800
C17 H17A 0.9400
C18 C19 1.334(7)
C18 H18A 0.9400
C19 H19A 0.9400
C20 C21 1.376(7)
C21 C22 1.387(7)
C21 H21A 0.9400
C22 C23 1.379(7)
C22 H22A 0.9400
C23 C24 1.378(7)
C23 H23A 0.9400
C25 H25A 0.9400
C26 C27 1.341(7)
C26 H26A 0.9400
C27 H27A 0.9400
C28 C29 1.491(7)
C28 H28A 0.9800
C28 H28B 0.9800
C29 C34 1.379(7)
C29 C30 1.387(7)
C30 C31 1.369(7)
C30 H30A 0.9400
C31 C32 1.367(7)
C31 H31A 0.9400
C32 C33 1.381(7)
C32 C35 1.515(7)
C33 C34 1.382(7)
C33 H33A 0.9400
C34 H34A 0.9400
C35 H35A 0.9800
C35 H35B 0.9800
C36 H36A 0.9400
C37 C38 1.346(7)
C37 H37A 0.9400
C38 H38A 0.9400
N1E C2E 1.073(9)
C2E C3E 1.443(11)
C3E H3E1 0.9700
C3E H3E2 0.9700
C3E H3E3 0.9700

loop_
_geom_torsion_atom_site_label_1
_geom_torsion_atom_site_label_2
_geom_torsion_atom_site_label_3
_geom_torsion_atom_site_label_4
_geom_torsion
C5 N1 C1 C2 1.4(6)
C5 N1 C1 N10 -176.5(3)
C36 N10 C1 N1 -14.9(5)
C37 N10 C1 N1 160.5(3)
C36 N10 C1 C2 167.1(4)
C37 N10 C1 C2 -17.5(6)
N1 C1 C2 C3 -0.1(7)
N10 C1 C2 C3 177.7(4)
C1 C2 C3 C4 -1.4(8)
C2 C3 C4 C5 1.4(8)
C1 N1 C5 C4 -1.4(6)
C1 N1 C5 N2 178.0(3)
C3 C4 C5 N1 0.0(7)
C3 C4 C5 N2 -179.3(4)
C6 N2 C5 N1 5.3(5)
C8 N2 C5 N1 -171.3(3)
C6 N2 C5 C4 -175.3(4)
C8 N2 C5 C4 8.1(6)
C7 N3 C6 N2 0.6(4)
C9 N3 C6 N2 174.3(3)
C8 N2 C6 N3 0.2(4)
C5 N2 C6 N3 -177.0(3)
C6 N3 C7 C8 -1.2(5)
C9 N3 C7 C8 -174.7(4)
N3 C7 C8 N2 1.3(5)
C6 N2 C8 C7 -1.0(5)
C5 N2 C8 C7 176.1(4)
C6 N3 C9 C10 -90.0(5)
C7 N3 C9 C10 82.6(5)
N3 C9 C10 C15 -91.6(6)
N3 C9 C10 C11 86.1(6)
C15 C10 C11 C12 1.9(8)
C9 C10 C11 C12 -176.0(5)
C10 C11 C12 C13 -0.1(8)
C11 C12 C13 C14 -1.5(8)
C11 C12 C13 C16 175.6(5)
C12 C13 C14 C15 1.2(8)
C16 C13 C14 C15 -175.9(5)
C13 C14 C15 C10 0.7(8)
C11 C10 C15 C14 -2.2(8)
C9 C10 C15 C14 175.6(5)
C17 N4 C16 C13 98.5(5)
C18 N4 C16 C13 -75.5(5)
C12 C13 C16 N4 -78.1(6)
C14 C13 C16 N4 98.9(5)
C18 N4 C17 N5 -0.4(4)
C16 N4 C17 N5 -175.3(3)
C19 N5 C17 N4 1.2(4)
C20 N5 C17 N4 177.3(3)
C17 N4 C18 C19 -0.6(5)
C16 N4 C18 C19 174.2(4)
N4 C18 C19 N5 1.4(6)
C17 N5 C19 C18 -1.6(5)
C20 N5 C19 C18 -177.6(4)
C24 N6 C20 C21 1.5(6)
C24 N6 C20 N5 -177.9(3)
C17 N5 C20 N6 -17.3(5)
C19 N5 C20 N6 158.1(3)
C17 N5 C20 C21 163.3(4)
C19 N5 C20 C21 -21.3(6)
N6 C20 C21 C22 -1.1(8)
N5 C20 C21 C22 178.3(4)
C20 C21 C22 C23 0.3(8)
C21 C22 C23 C24 -0.1(8)
C20 N6 C24 C23 -1.3(6)
C20 N6 C24 N7 178.4(3)
C22 C23 C24 N6 0.6(8)
C22 C23 C24 N7 -179.1(4)
C25 N7 C24 N6 9.2(5)
C27 N7 C24 N6 -165.9(3)
C25 N7 C24 C23 -171.1(4)
C27 N7 C24 C23 13.8(6)
C26 N8 C25 N7 0.9(5)
C28 N8 C25 N7 171.3(3)
C27 N7 C25 N8 -0.7(4)
C24 N7 C25 N8 -176.6(3)
C25 N8 C26 C27 -0.8(5)
C28 N8 C26 C27 -171.2(4)
N8 C26 C27 N7 0.4(5)
C25 N7 C27 C26 0.1(5)
C24 N7 C27 C26 175.9(4)
C25 N8 C28 C29 -89.7(5)
C26 N8 C28 C29 79.0(5)
N8 C28 C29 C34 -102.8(5)
N8 C28 C29 C30 76.0(6)
C34 C29 C30 C31 3.3(9)
C28 C29 C30 C31 -175.4(5)
C29 C30 C31 C32 -0.7(9)
C30 C31 C32 C33 -2.2(8)
C30 C31 C32 C35 177.2(5)
C31 C32 C33 C34 2.3(8)
C35 C32 C33 C34 -177.0(5)
C30 C29 C34 C33 -3.1(8)
C28 C29 C34 C33 175.6(5)
C32 C33 C34 C29 0.4(8)
C36 N9 C35 C32 95.9(5)
C38 N9 C35 C32 -76.1(5)
C31 C32 C35 N9 -69.1(6)
C33 C32 C35 N9 110.2(5)
C38 N9 C36 N10 -1.4(4)
C35 N9 C36 N10 -174.5(3)
C37 N10 C36 N9 1.7(4)
C1 N10 C36 N9 177.9(3)
C36 N10 C37 C38 -1.3(5)
C1 N10 C37 C38 -177.4(4)
N10 C37 C38 N9 0.5(6)
C36 N9 C38 C37 0.6(5)
C35 N9 C38 C37 173.7(4)
